data_2004969
loop_
_publ_author_name
'Mani Naidu, S.'
'Krishnaiah, M.'
'Sivakumar, K.'

_publ_section_title
;8-(4-Methylphenoxy)-16<i>H</i>-dinaphtho[2,1-<i>d</i>:1',2'-<i>g</i>][1,3,2]dioxaphosphocine
 8-sulfide
;
_journal_issue 6
_journal_name_full 'Acta Crystallographica Section C'
_journal_page_first 1556
_journal_page_last 1558
_journal_paper_doi 10.1107/S0108270195015538
_journal_volume 52
_journal_year 1996
_chemical_formula_sum 'C28 H21 O3 P S'
_chemical_formula_weight 468.51
_space_group_IT_number 14
_symmetry_cell_setting monoclinic
_symmetry_space_group_name_Hall '-P 2ybc'
_symmetry_space_group_name_H-M 'P 1 21/c 1'
_atom_type_scat_source IntTabIV
_cell_angle_alpha 90
_cell_angle_beta 95.69(1)
_cell_angle_gamma 90
_cell_formula_units_Z 4
_cell_length_a 9.803(2)
_cell_length_b 10.467(3)
_cell_length_c 23.386(4)
_cell_measurement_reflns_used 20
_cell_measurement_temperature 298
_cell_measurement_theta_max 25
_cell_measurement_theta_min 15
_cell_volume 2387.8(9)
_computing_cell_refinement 'Nicolet P3F diffractometer software'
_computing_data_collection 'Nicolet P3F diffractometer software'
_computing_data_reduction 'DATRED (local)'
_computing_molecular_graphics 'ORTEPII (Johnson, 1976)'
_computing_structure_refinement 'SHELX76 (Sheldrick, 1976)'
_computing_structure_solution 'SHELXS86 (Sheldrick, 1985)'
_diffrn_measurement_device 'Nicolet P3F'
_diffrn_radiation_type MoK\a
_diffrn_radiation_wavelength 0.71073
_diffrn_reflns_limit_h_max 11
_diffrn_reflns_limit_h_min 0
_diffrn_reflns_limit_k_max 12
_diffrn_reflns_limit_k_min 0
_diffrn_reflns_limit_l_max 27
_diffrn_reflns_limit_l_min -27
_diffrn_reflns_number 4209
_diffrn_reflns_theta_max 25
_diffrn_standards_decay_% <2
_diffrn_standards_interval_count 100
_diffrn_standards_number 3
_exptl_absorpt_coefficient_mu 0.22
_exptl_absorpt_correction_T_max 0.968
_exptl_absorpt_correction_T_min 0.917
_exptl_absorpt_correction_type analytical
_exptl_crystal_colour colourless
_exptl_crystal_density_diffrn 1.30
_exptl_crystal_density_meas 1.32
_exptl_crystal_density_method 'flotation in KI'
_exptl_crystal_description needle
_exptl_crystal_size_max 0.40
_exptl_crystal_size_mid 0.28
_exptl_crystal_size_min 0.20
_refine_diff_density_max 0.25
_refine_diff_density_min -0.20
_refine_ls_extinction_method none
_refine_ls_goodness_of_fit_obs 1.35
_refine_ls_number_parameters 298
_refine_ls_number_reflns 2268
_refine_ls_R_factor_obs 0.042
_refine_ls_shift/esd_max 0.001
_refine_ls_structure_factor_coef F
_refine_ls_weighting_details 'w = 1/[\s^2^(F~o~)+0.0045F~o~^2^]'
_refine_ls_weighting_scheme calc
_refine_ls_wR_factor_obs 0.051
_reflns_number_observed 2268
_reflns_number_total 4209
_reflns_observed_criterion I>3\s(I)
_cod_data_source_file de1007.cif
_cod_data_source_block de1007a
_cod_depositor_comments
;
The following automatic conversions were performed:

'_refine_ls_weighting_scheme' value ' 1/[\s^2^(F~o~)+0.0045F~o~^2^]'
was changed to 'calc'. New tag '_refine_ls_weighting_details' was
created. The value of the new tag was set to 'w =
1/[\s^2^(F~o~)+0.0045F~o~^2^]'.

Automatic conversion script
Id: cif_fix_values 3143 2015-03-26 13:38:13Z robertas 
;
_cod_original_sg_symbol_H-M 'P 21/c'
_cod_database_code 2004969

loop_
_symmetry_equiv_pos_as_xyz
x,y,z
x,1/2-y,1/2+z
-x,-y,-z
-x,1/2+y,1/2-z

loop_
_atom_site_label
_atom_site_fract_x
_atom_site_fract_y
_atom_site_fract_z
_atom_site_B_iso_or_equiv
S 0.4099(1) 0.2115(1) 0.1483(1) 6.47(3)
P 0.2184(1) 0.1823(1) 0.1383(1) 4.53(2)
O(1) 0.1604(2) 0.1063(2) 0.0829(1) 4.28(5)
O(2) 0.1326(2) 0.3102(2) 0.1382(1) 4.94(6)
O(3) 0.1503(2) 0.1046(2) 0.1858(1) 5.19(6)
C(1) 0.2109(3) 0.1149(3) 0.0284(1) 4.06(8)
C(2) 0.2776(4) 0.0063(3) 0.0104(1) 5.13(10)
C(3) 0.3269(4) 0.0062(3) -0.0415(1) 5.83(11)
C(4) 0.3086(3) 0.1125(3) -0.0779(1) 4.70(10)
C(5) 0.3594(4) 0.1130(4) -0.1326(2) 6.13(13)
C(6) 0.3415(4) 0.2153(4) -0.1679(1) 6.61(12)
C(7) 0.2750(3) 0.3226(4) -0.1503(1) 5.66(11)
C(8) 0.2240(3) 0.3268(3) -0.0981(1) 4.46(8)
C(9) 0.2391(3) 0.2213(3) -0.0599(1) 3.82(8)
C(10) 0.1889(3) 0.2225(3) -0.0043(1) 3.48(7)
C(11) 0.1247(3) 0.3407(3) 0.0187(1) 3.96(8)
C(12) -0.0049(3) 0.3263(3) 0.0485(1) 3.66(11)
C(13) -0.1384(3) 0.3299(3) 0.0173(1) 3.64(11)
C(14) -0.1580(3) 0.3318(3) -0.0432(1) 4.30(8)
C(15) -0.2856(4) 0.3400(3) -0.0711(1) 5.36(10)
C(16) -0.4002(4) 0.3467(4) -0.0405(2) 6.23(11)
C(17) -0.3862(3) 0.3437(4) 0.0175(2) 5.54(11)
C(18) -0.2556(3) 0.3336(3) 0.0487(1) 4.18(8)
C(19) -0.2376(3) 0.3280(3) 0.1093(1) 5.00(10)
C(20) -0.1123(3) 0.3178(3) 0.1382(1) 4.81(9)
C(21) 0.0018(3) 0.3180(3) 0.1068(1) 4.07(8)
C(22) 0.1731(3) -0.0274(3) 0.1960(1) 4.28(9)
C(23) 0.2945(3) -0.0703(3) 0.2222(1) 4.81(10)
C(24) 0.3094(4) -0.1992(4) 0.2342(1) 5.70(11)
C(25) 0.2076(5) -0.2848(4) 0.2212(1) 5.90(12)
C(26) 0.0888(5) -0.2380(4) 0.1950(2) 6.82(14)
C(27) 0.0677(4) -0.1111(4) 0.1819(1) 5.80(12)
C(28) 0.2278(7) -0.4236(5) 0.2341(2) 11.72(25)
H(2) 0.2916 -0.0559 0.0359 .0743
H(3) 0.3758 -0.0603 -0.0553 .0739
H(5) 0.4077 0.0422 -0.1434 .0718
H(6) 0.3618 0.2088 -0.2022 .0830
H(7) 0.2634 0.3968 -0.1740 .0536
H(8) 0.1783 0.4040 -0.0865 .0661
H(11) 0.1079 0.4002 -0.0102 .0537
H(11') 0.1918 0.3833 0.0457 .0537
H(14) -0.0829 0.3265 -0.0646 .0559
H(15) -0.2984 0.3368 -0.1113 .0634
H(16) -0.4797 0.3606 -0.0576 .0523
H(17) -0.4665 0.3426 0.0392 .0673
H(19) -0.3144 0.3292 0.1286 .0767
H(20) -0.0994 0.3071 0.1783 .0550
H(23) 0.3556 -0.0153 0.2349 .0496
H(24) 0.3944 -0.2255 0.2501 .0707
H(26) 0.0295 -0.2845 0.1899 .0713
H(27) -0.0100 -0.0737 0.1642 .0716
H(28) 0.1355 -0.4740 0.2205 .1155
H(28') 0.2530 -0.4348 0.2800 .1155
H(28") 0.3113 -0.4584 0.2118 .1155

loop_
_geom_angle_atom_site_label_1
_geom_angle_atom_site_label_2
_geom_angle_atom_site_label_3
_geom_angle
_geom_angle_publ_flag
S P O(3) 118.70(10) yes
O(2) P O(3) 100.10(10) yes
O(1) P O(3) 100.10(10) yes
O(1) P O(2) 106.10(10) yes
P O(3) C(22) 123.4(2) yes
P O(1) C(1) 125.3(2) yes
C(1) C(10) C(9) 116.8(3) yes
C(1) C(10) C(11) 121.6(2) yes
C(11) C(12) C(21) 120.5(3) yes
C(13) C(12) C(21) 117.5(3) yes
O(2) C(21) C(20) 117.3(2) yes
O(3) C(22) C(27) 118.7(3) yes
S P O(2) 112.60(10) yes
P O(2) C(21) 120.3(2) yes
S P O(1) 117.10(10) yes
O(1) C(1) C(10) 120.4(2) yes
C(2) C(1) C(10) 123.7(2) yes
O(1) C(1) C(2) 115.8(2) yes
C(9) C(10) C(11) 121.5(2) yes
C(10) C(11) C(12) 118.7(3) yes
C(11) C(12) C(13) 121.8(2) yes
C(12) C(21) C(20) 124.4(3) yes
O(2) C(21) C(12) 118.3(3) yes
O(3) C(22) C(23) 121.0(3) yes
C(2) C(3) C(4) 120.6(3) no
C(3) C(4) C(5) 121.0(3) no
C(4) C(5) C(6) 121.2(4) no
C(6) C(7) C(8) 121.2(3) no
C(4) C(9) C(8) 117.6(2) no
C(4) C(9) C(10) 119.7(3) no
C(12) C(13) C(18) 118.7(2) no
C(14) C(13) C(18) 118.7(2) no
C(14) C(15) C(16) 120.6(3) no
C(16) C(17) C(18) 121.1(4) no
C(17) C(18) C(19) 122.6(3) no
C(18) C(19) C(20) 121.6(3) no
C(22) C(23) C(24) 118.9(3) no
C(24) C(25) C(28) 121.3(4) no
C(26) C(25) C(28) 122.3(4) no
C(22) C(27) C(26) 118.1(4) no
C(1) C(2) C(3) 119.4(3) no
C(3) C(4) C(9) 119.7(2) no
C(5) C(4) C(9) 119.3(3) no
C(5) C(6) C(7) 119.9(3) no
C(7) C(8) C(9) 120.9(3) no
C(8) C(9) C(10) 122.7(3) no
C(12) C(13) C(14) 122.5(3) no
C(13) C(14) C(15) 120.8(3) no
C(15) C(16) C(17) 120.6(3) no
C(13) C(18) C(17) 118.1(3) no
C(13) C(18) C(19) 119.3(3) no
C(19) C(20) C(21) 118.3(2) no
C(23) C(22) C(27) 120.2(3) no
C(23) C(24) C(25) 122.7(3) no
C(24) C(25) C(26) 116.4(4) no
C(25) C(26) C(27) 123.7(4) no
C(1) C(2) H(2) 116 no
C(2) C(3) H(3) 124 no
C(4) C(5) H(5) 118 no
C(5) C(6) H(6) 119 no
C(6) C(7) H(7) 121 no
C(7) C(8) H(8) 119 no
C(10) C(11) H(11') 109 no
H(11) C(11) H(11') 103 no
C(12) C(11) H(11) 107 no
C(15) C(14) H(14) 119 no
C(16) C(15) H(15) 118 no
C(17) C(16) H(16) 118 no
C(18) C(17) H(17) 117 no
C(20) C(19) H(19) 120 no
C(21) C(20) H(20) 119 no
C(24) C(23) H(23) 121 no
C(25) C(24) H(24) 120 no
C(27) C(26) H(26) 119 no
C(22) C(27) H(27) 114 no
C(25) C(28) H(28') 109 no
H(28) C(28) H(28') 109 no
H(28') C(28) H(28") 109 no
C(3) C(2) H(2) 124 no
C(4) C(3) H(3) 115 no
C(6) C(5) H(5) 120 no
C(7) C(6) H(6) 120 no
C(8) C(7) H(7) 117 no
C(9) C(8) H(8) 119 no
C(10) C(11) H(11) 110 no
C(12) C(11) H(11') 106 no
C(13) C(14) H(14) 120 no
C(14) C(15) H(15) 120 no
C(15) C(16) H(16) 121 no
C(16) C(17) H(17) 121 no
C(18) C(19) H(19) 117 no
C(19) C(20) H(20) 122 no
C(22) C(23) H(23) 118 no
C(23) C(24) H(24) 116 no
C(25) C(26) H(26) 116 no
C(26) C(27) H(27) 127 no
C(25) C(28) H(28) 109 no
C(25) C(28) H(28") 109 no
H(28) C(28) H(28") 109 no

loop_
_geom_bond_atom_site_label_1
_geom_bond_atom_site_label_2
_geom_bond_distance
_geom_bond_publ_flag
S P 1.8940(10) yes
P O(1) 1.578(2) yes
P O(3) 1.577(2) yes
O(3) C(22) 1.416(4) yes
C(1) C(10) 1.366(4) yes
C(11) C(12) 1.516(4) yes
P O(2) 1.581(2) yes
O(1) C(1) 1.415(4) yes
O(2) C(21) 1.415(3) yes
C(1) C(2) 1.397(5) yes
C(10) C(11) 1.511(4) yes
C(12) C(21) 1.361(3) yes
C(3) C(4) 1.402(4) no
C(4) C(9) 1.413(4) no
C(6) C(7) 1.382(6) no
C(8) C(9) 1.419(4) no
C(12) C(13) 1.434(4) no
C(13) C(14) 1.409(3) no
C(14) C(15) 1.355(5) no
C(16) C(17) 1.350(7) no
C(18) C(19) 1.412(3) no
C(20) C(21) 1.398(4) no
C(22) C(27) 1.370(5) no
C(24) C(25) 1.353(6) no
C(25) C(28) 1.493(7) no
C(2) C(3) 1.350(4) no
C(4) C(5) 1.418(5) no
C(5) C(6) 1.353(6) no
C(7) C(8) 1.365(4) no
C(9) C(10) 1.435(4) no
C(13) C(18) 1.424(4) no
C(15) C(16) 1.392(6) no
C(17) C(18) 1.413(4) no
C(19) C(20) 1.346(4) no
C(22) C(23) 1.360(4) no
C(23) C(24) 1.383(5) no
C(25) C(26) 1.353(6) no
C(26) C(27) 1.374(6) no
C(2) H(2) 0.88 no
C(5) H(5) 0.92 no
C(7) H(7) 0.95 no
C(11) H(11) 0.92 no
C(14) H(14) 0.93 no
C(16) H(16) 0.85 no
C(19) H(19) 0.91 no
C(23) H(23) 0.86 no
C(26) H(26) 0.75 no
C(28) H(28) 1.08 no
C(28) H(28") 1.08 no
C(3) H(3) 0.92 no
C(6) H(6) 0.84 no
C(8) H(8) 0.97 no
C(11) H(11') 0.97 no
C(15) H(15) 0.93 no
C(17) H(17) 0.97 no
C(20) H(20) 0.94 no
C(24) H(24) 0.92 no
C(27) H(27) 0.91 no
C(28) H(28') 1.08 no

loop_
_geom_torsion_atom_site_label_1
_geom_torsion_atom_site_label_2
_geom_torsion_atom_site_label_3
_geom_torsion_atom_site_label_4
_geom_torsion
_geom_torsion_publ_flag
P O(1) C(1) C(10) -71.4(3) yes
O(1) C(1) C(10) C(11) 6.9(4) yes
C(1) C(10) C(11) C(12) -48.3(4) yes
C(10) C(11) C(12) C(21) 96.1(3) yes
C(11) C(12) C(21) O(2) -6.3(4) yes
C(12) C(21) O(2) P -73.9(3) yes
C(21) O(2) P O(1) 21.7(2) yes
O(2) P O(1) C(1) 91.3(2) yes
